data_4311599
loop_
_publ_author_name
'Bobby D. Ellis'
'Charles L. B. Macdonald'

_publ_contact_author 'Charles L. B. Macdonald'
_publ_contact_author_email cmacd@uwindsor.ca
_publ_section_title
;
 Stabilized Arsenic(I) Iodide: A Ready Source of Arsenic Iodide Fragments
 and a Useful Reagent for the Generation of Clusters
;
_journal_name_full 'Inorganic Chemistry'
_journal_page_first 5981
_journal_page_last 5986
_journal_paper_doi 10.1021/ic049281s
_journal_volume 43
_journal_year 2004
_chemical_formula_moiety '[C24 H20 P] [As3 I4]'
_chemical_formula_sum 'C24 H20 As3 I4 P'
_chemical_formula_weight 1071.73
_chemical_name_common 'bis-tetraphenylphosphonium octaiodohexaarsenate'
_chemical_name_systematic
;
?
;
_space_group_IT_number 2
_symmetry_cell_setting triclinic
_symmetry_space_group_name_Hall '-P 1'
_symmetry_space_group_name_H-M 'P -1'
_atom_sites_solution_hydrogens geom
_atom_sites_solution_primary direct
_atom_sites_solution_secondary difmap
_audit_creation_method SHELXL-97
_cell_angle_alpha 75.2730(10)
_cell_angle_beta 77.4120(10)
_cell_angle_gamma 65.1890(10)
_cell_formula_units_Z 2
_cell_length_a 11.7453(6)
_cell_length_b 11.9257(6)
_cell_length_c 12.0263(6)
_cell_measurement_reflns_used 6694
_cell_measurement_temperature 173(2)
_cell_measurement_theta_max 27.51
_cell_measurement_theta_min 2.35
_cell_volume 1466.89(13)
_computing_cell_refinement 'Bruker SMART'
_computing_data_collection 'Bruker SMART'
_computing_data_reduction 'Bruker SAINT'
_computing_molecular_graphics 'Bruker SHELXTL'
_computing_publication_material 'Bruker SHELXTL'
_computing_structure_refinement 'SHELXL-97 (Sheldrick, 1997)'
_computing_structure_solution 'SIR97 (Altomare, 1997)'
_diffrn_ambient_temperature 173(2)
_diffrn_measured_fraction_theta_full 0.993
_diffrn_measured_fraction_theta_max 0.993
_diffrn_measurement_device_type 'CCD area detector'
_diffrn_measurement_method 'phi and omega scans'
_diffrn_radiation_monochromator graphite
_diffrn_radiation_source 'fine-focus sealed tube'
_diffrn_radiation_type MoK\a
_diffrn_radiation_wavelength 0.71073
_diffrn_reflns_av_R_equivalents 0.0295
_diffrn_reflns_av_sigmaI/netI 0.0477
_diffrn_reflns_limit_h_max 15
_diffrn_reflns_limit_h_min -15
_diffrn_reflns_limit_k_max 15
_diffrn_reflns_limit_k_min -15
_diffrn_reflns_limit_l_max 15
_diffrn_reflns_limit_l_min -15
_diffrn_reflns_number 14454
_diffrn_reflns_theta_full 27.52
_diffrn_reflns_theta_max 27.52
_diffrn_reflns_theta_min 1.76
_exptl_absorpt_coefficient_mu 7.673
_exptl_absorpt_correction_type SADABS
_exptl_crystal_colour yellow
_exptl_crystal_density_diffrn 2.426
_exptl_crystal_density_meas 0
_exptl_crystal_density_method 'not measured'
_exptl_crystal_description block
_exptl_crystal_F_000 980
_exptl_crystal_size_max 0.20
_exptl_crystal_size_mid 0.20
_exptl_crystal_size_min 0.10
_refine_diff_density_max 1.449
_refine_diff_density_min -1.261
_refine_diff_density_rms 0.221
_refine_ls_extinction_method none
_refine_ls_goodness_of_fit_ref 1.023
_refine_ls_hydrogen_treatment mixed
_refine_ls_matrix_type full
_refine_ls_number_parameters 309
_refine_ls_number_reflns 6718
_refine_ls_number_restraints 0
_refine_ls_restrained_S_all 1.023
_refine_ls_R_factor_all 0.0486
_refine_ls_R_factor_gt 0.0316
_refine_ls_shift/su_max 0.001
_refine_ls_shift/su_mean 0.000
_refine_ls_structure_factor_coef Fsqd
_refine_ls_weighting_details 'calc w=1/[\s^2^(Fo^2^)+(0.0394P)^2^+0.0000P] where P=(Fo^2^+2Fc^2^)/3'
_refine_ls_weighting_scheme calc
_refine_ls_wR_factor_gt 0.0667
_refine_ls_wR_factor_ref 0.0831
_reflns_number_gt 5253
_reflns_number_total 6718
_reflns_threshold_expression >2sigma(I)
_cod_data_source_file ic049281ssi20040706_063143_4.cif
_cod_data_source_block p1b
_cod_depositor_comments
;
The following automatic conversions were performed:
'_symmetry_cell_setting' value 'Triclinic' changed to 'triclinic'
according to '/home/saulius/struct/CIF-dictionaries/cif_core.dic'
dictionary named 'cif_core.dic' version 2.4.1 from 2010-06-29.

Automatic conversion script
Id: cif_fix_enum 1527 2010-12-29 10:47:43Z saulius 
;
_cod_database_code 4311599

loop_
_symmetry_equiv_pos_as_xyz
'x, y, z'
'-x, -y, -z'

loop_
_atom_site_label
_atom_site_type_symbol
_atom_site_fract_x
_atom_site_fract_y
_atom_site_fract_z
_atom_site_U_iso_or_equiv
_atom_site_adp_type
_atom_site_occupancy
_atom_site_symmetry_multiplicity
_atom_site_calc_flag
_atom_site_refinement_flags
_atom_site_disorder_assembly
_atom_site_disorder_group
C11 C 0.3754(5) 0.2878(5) 0.7639(4) 0.0222(11) Uani 1 1 d . . .
C12 C 0.4701(5) 0.2126(5) 0.6916(5) 0.0259(12) Uani 1 1 d . . .
H12 H 0.547(5) 0.2001(10) 0.6912(5) 0.031 Uiso 1 1 calc R . .
C13 C 0.4384(6) 0.1581(5) 0.6200(5) 0.0300(12) Uani 1 1 d . . .
H13 H 0.500(4) 0.108(3) 0.573(3) 0.036 Uiso 1 1 calc R . .
C14 C 0.3136(6) 0.1794(5) 0.6207(5) 0.0317(13) Uani 1 1 d . . .
H14 H 0.2944(15) 0.146(2) 0.578(3) 0.038 Uiso 1 1 calc R . .
C15 C 0.2193(5) 0.2560(5) 0.6920(5) 0.0305(13) Uani 1 1 d . . .
H15 H 0.136(6) 0.2722(12) 0.6907(5) 0.037 Uiso 1 1 calc R . .
C16 C 0.2514(5) 0.3068(5) 0.7639(5) 0.0281(12) Uani 1 1 d . . .
H16 H 0.193(4) 0.352(3) 0.810(3) 0.034 Uiso 1 1 calc R . .
C21 C 0.5183(5) 0.4339(5) 0.7677(4) 0.0250(11) Uani 1 1 d . . .
C22 C 0.6292(5) 0.4183(5) 0.8024(5) 0.0301(13) Uani 1 1 d . . .
H22 H 0.6528(19) 0.370(4) 0.860(4) 0.036 Uiso 1 1 calc R . .
C23 C 0.7001(6) 0.4867(6) 0.7353(6) 0.0395(15) Uani 1 1 d . . .
H23 H 0.774(6) 0.4768(10) 0.7577(18) 0.047 Uiso 1 1 calc R . .
C24 C 0.6579(6) 0.5697(6) 0.6348(6) 0.0420(16) Uani 1 1 d . . .
H24 H 0.704(3) 0.617(3) 0.591(3) 0.050 Uiso 1 1 calc R . .
C25 C 0.5491(6) 0.5831(6) 0.5990(5) 0.0365(14) Uani 1 1 d . . .
H25 H 0.522(2) 0.639(4) 0.529(5) 0.044 Uiso 1 1 calc R . .
C26 C 0.4787(6) 0.5144(5) 0.6642(5) 0.0309(13) Uani 1 1 d . . .
H26 H 0.412(5) 0.5211(7) 0.6415(17) 0.037 Uiso 1 1 calc R . .
C31 C 0.5022(5) 0.2423(5) 0.9689(4) 0.0242(11) Uani 1 1 d . . .
C32 C 0.5057(6) 0.2818(6) 1.0673(5) 0.0329(13) Uani 1 1 d . . .
H32 H 0.461(3) 0.358(5) 1.0763(8) 0.039 Uiso 1 1 calc R . .
C33 C 0.5803(6) 0.1984(6) 1.1497(5) 0.0401(15) Uani 1 1 d . . .
H33 H 0.5828(6) 0.224(2) 1.213(5) 0.048 Uiso 1 1 calc R . .
C34 C 0.6512(6) 0.0761(6) 1.1354(5) 0.0372(15) Uani 1 1 d . . .
H34 H 0.701(4) 0.022(4) 1.189(4) 0.045 Uiso 1 1 calc R . .
C35 C 0.6464(6) 0.0363(6) 1.0406(5) 0.0386(15) Uani 1 1 d . . .
H35 H 0.691(3) -0.044(6) 1.0330(8) 0.046 Uiso 1 1 calc R . .
C36 C 0.5722(5) 0.1186(5) 0.9559(5) 0.0311(13) Uani 1 1 d . . .
H36 H 0.5695(6) 0.0924(19) 0.894(4) 0.037 Uiso 1 1 calc R . .
C41 C 0.2792(5) 0.4700(5) 0.9213(5) 0.0253(11) Uani 1 1 d . . .
C42 C 0.2429(6) 0.5978(6) 0.8787(5) 0.0339(13) Uani 1 1 d . . .
H42 H 0.289(3) 0.627(2) 0.815(4) 0.041 Uiso 1 1 calc R . .
C43 C 0.1372(6) 0.6806(6) 0.9335(5) 0.0355(14) Uani 1 1 d . . .
H43 H 0.1132(17) 0.767(6) 0.906(2) 0.043 Uiso 1 1 calc R . .
C44 C 0.0667(6) 0.6387(6) 1.0274(5) 0.0383(15) Uani 1 1 d . . .
H44 H 0.006(5) 0.687(4) 1.058(3) 0.046 Uiso 1 1 calc R . .
C45 C 0.1023(6) 0.5108(6) 1.0686(5) 0.0378(15) Uani 1 1 d . . .
H45 H 0.064(3) 0.488(2) 1.119(4) 0.045 Uiso 1 1 calc R . .
C46 C 0.2080(5) 0.4264(6) 1.0164(5) 0.0296(12) Uani 1 1 d . . .
H46 H 0.2334(16) 0.335(5) 1.0465(18) 0.036 Uiso 1 1 calc R . .
P P 0.41873(12) 0.35739(13) 0.85558(12) 0.0223(3) Uani 1 1 d . . .
As1 As 0.13942(5) 0.88130(5) 0.36622(5) 0.02369(12) Uani 1 1 d . . .
As2 As -0.04624(5) 0.84219(5) 0.48169(5) 0.02415(13) Uani 1 1 d . . .
As3 As -0.04223(5) 0.88664(5) 0.66902(5) 0.02323(12) Uani 1 1 d . . .
I1 I 0.05551(4) 0.89949(4) 0.16832(3) 0.03699(11) Uani 1 1 d . . .
I2 I 0.08576(4) 0.60360(4) 0.56836(4) 0.04579(12) Uani 1 1 d . . .
I3 I -0.26980(4) 0.87044(4) 0.73503(3) 0.03434(10) Uani 1 1 d . . .
I4 I -0.23198(3) 1.12341(3) 0.40902(3) 0.02832(9) Uani 1 1 d . . .

loop_
_atom_site_aniso_label
_atom_site_aniso_U_11
_atom_site_aniso_U_22
_atom_site_aniso_U_33
_atom_site_aniso_U_23
_atom_site_aniso_U_13
_atom_site_aniso_U_12
C11 0.023(3) 0.020(3) 0.024(3) 0.001(2) -0.009(2) -0.009(2)
C12 0.023(3) 0.028(3) 0.025(3) -0.001(2) -0.002(2) -0.010(2)
C13 0.034(3) 0.033(3) 0.026(3) -0.007(2) -0.002(2) -0.016(3)
C14 0.044(3) 0.030(3) 0.030(3) -0.004(2) -0.013(3) -0.020(3)
C15 0.022(3) 0.033(3) 0.039(3) -0.004(3) -0.008(2) -0.013(2)
C16 0.025(3) 0.025(3) 0.033(3) -0.001(2) -0.007(2) -0.009(2)
C21 0.024(3) 0.027(3) 0.022(3) -0.003(2) -0.003(2) -0.008(2)
C22 0.029(3) 0.034(3) 0.027(3) -0.005(2) -0.002(2) -0.014(3)
C23 0.035(3) 0.049(4) 0.045(4) -0.018(3) -0.001(3) -0.022(3)
C24 0.048(4) 0.043(4) 0.040(4) -0.010(3) 0.012(3) -0.030(3)
C25 0.041(4) 0.034(3) 0.028(3) 0.001(3) 0.002(3) -0.016(3)
C26 0.029(3) 0.034(3) 0.027(3) -0.002(2) -0.005(2) -0.011(3)
C31 0.025(3) 0.025(3) 0.021(3) 0.005(2) -0.008(2) -0.012(2)
C32 0.037(3) 0.033(3) 0.030(3) -0.006(3) -0.012(3) -0.011(3)
C33 0.048(4) 0.048(4) 0.030(3) -0.002(3) -0.017(3) -0.020(3)
C34 0.036(3) 0.036(4) 0.034(3) 0.014(3) -0.016(3) -0.015(3)
C35 0.040(3) 0.029(3) 0.038(4) 0.007(3) -0.017(3) -0.007(3)
C36 0.033(3) 0.033(3) 0.026(3) -0.003(2) -0.010(2) -0.010(3)
C41 0.021(3) 0.023(3) 0.028(3) -0.004(2) -0.006(2) -0.004(2)
C42 0.040(3) 0.031(3) 0.030(3) -0.004(3) -0.003(3) -0.015(3)
C43 0.036(3) 0.029(3) 0.037(3) -0.007(3) -0.011(3) -0.005(3)
C44 0.027(3) 0.047(4) 0.043(4) -0.021(3) -0.006(3) -0.008(3)
C45 0.034(3) 0.054(4) 0.030(3) -0.007(3) -0.001(3) -0.023(3)
C46 0.029(3) 0.030(3) 0.026(3) -0.001(2) -0.003(2) -0.010(2)
P 0.0215(7) 0.0216(7) 0.0225(7) -0.0007(5) -0.0057(5) -0.0076(6)
As1 0.0220(3) 0.0222(3) 0.0257(3) -0.0055(2) -0.0022(2) -0.0071(2)
As2 0.0250(3) 0.0260(3) 0.0253(3) -0.0059(2) -0.0044(2) -0.0123(2)
As3 0.0249(3) 0.0219(3) 0.0219(3) -0.0020(2) -0.0060(2) -0.0077(2)
I1 0.0456(2) 0.0448(2) 0.0269(2) -0.01256(17) -0.00596(17) -0.0194(2)
I2 0.0564(3) 0.0209(2) 0.0503(3) -0.00564(18) 0.0003(2) -0.00940(19)
I3 0.0292(2) 0.0319(2) 0.0384(2) -0.00086(17) 0.00262(16) -0.01488(17)
I4 0.02262(18) 0.0317(2) 0.02901(19) -0.00120(15) -0.01053(14) -0.00795(15)

loop_
_atom_type_symbol
_atom_type_description
_atom_type_scat_dispersion_real
_atom_type_scat_dispersion_imag
_atom_type_scat_source
C C 0.0033 0.0016 'International Tables Vol C Tables 4.2.6.8 and 6.1.1.4'
H H 0.0000 0.0000 'International Tables Vol C Tables 4.2.6.8 and 6.1.1.4'
P P 0.1023 0.0942 'International Tables Vol C Tables 4.2.6.8 and 6.1.1.4'
As As 0.0499 2.0058 'International Tables Vol C Tables 4.2.6.8 and 6.1.1.4'
I I -0.4742 1.8119 'International Tables Vol C Tables 4.2.6.8 and 6.1.1.4'

loop_
_geom_angle_atom_site_label_1
_geom_angle_atom_site_label_2
_geom_angle_atom_site_label_3
_geom_angle
_geom_angle_site_symmetry_1
_geom_angle_site_symmetry_3
_geom_angle_publ_flag
C16 C11 C12 119.5(5) . . ?
C16 C11 P 121.7(4) . . ?
C12 C11 P 118.9(4) . . ?
C13 C12 C11 119.6(5) . . ?
C14 C13 C12 119.8(5) . . ?
C13 C14 C15 120.3(5) . . ?
C16 C15 C14 119.6(5) . . ?
C15 C16 C11 121.2(5) . . ?
C22 C21 C26 120.5(5) . . ?
C22 C21 P 121.2(4) . . ?
C26 C21 P 118.3(4) . . ?
C21 C22 C23 119.5(6) . . ?
C24 C23 C22 119.7(6) . . ?
C25 C24 C23 120.8(6) . . ?
C24 C25 C26 120.0(6) . . ?
C25 C26 C21 119.4(6) . . ?
C36 C31 C32 119.9(5) . . ?
C36 C31 P 121.3(4) . . ?
C32 C31 P 118.6(4) . . ?
C33 C32 C31 119.8(6) . . ?
C32 C33 C34 120.2(6) . . ?
C35 C34 C33 120.4(6) . . ?
C34 C35 C36 120.7(6) . . ?
C31 C36 C35 119.1(6) . . ?
C42 C41 C46 120.1(5) . . ?
C42 C41 P 121.3(4) . . ?
C46 C41 P 118.6(4) . . ?
C43 C42 C41 119.2(6) . . ?
C44 C43 C42 121.2(6) . . ?
C43 C44 C45 119.5(6) . . ?
C46 C45 C44 120.5(6) . . ?
C45 C46 C41 119.5(6) . . ?
C21 P C31 108.9(2) . . ?
C21 P C11 107.9(2) . . ?
C31 P C11 112.0(2) . . ?
C21 P C41 109.9(3) . . ?
C31 P C41 108.2(3) . . ?
C11 P C41 110.0(2) . . ?
As3 As1 As2 97.68(3) 2_576 . ?
As3 As1 I1 85.94(2) 2_576 . ?
As2 As1 I1 90.61(2) . . ?
As3 As1 I4 49.169(16) 2_576 . ?
As2 As1 I4 50.233(17) . . ?
I1 As1 I4 76.707(16) . . ?
As3 As2 As1 100.90(3) . . ?
As3 As2 I2 85.75(2) . . ?
As1 As2 I2 94.71(2) . . ?
As3 As2 I4 89.93(2) . . ?
As1 As2 I4 92.79(2) . . ?
I2 As2 I4 171.93(2) . . ?
As2 As3 As1 101.62(3) . 2_576 ?
As2 As3 I3 87.00(2) . . ?
As1 As3 I3 91.75(2) 2_576 . ?
As2 As3 I4 52.169(18) . . ?
As1 As3 I4 50.955(17) 2_576 . ?
I3 As3 I4 78.733(16) . . ?
As2 I4 As3 37.906(13) . . ?
As2 I4 As1 36.975(13) . . ?
As3 I4 As1 55.917(12) . . ?

loop_
_geom_bond_atom_site_label_1
_geom_bond_atom_site_label_2
_geom_bond_distance
_geom_bond_site_symmetry_2
_geom_bond_publ_flag
C11 C16 1.378(7) . ?
C11 C12 1.391(7) . ?
C11 P 1.796(5) . ?
C12 C13 1.390(8) . ?
C13 C14 1.377(8) . ?
C14 C15 1.390(8) . ?
C15 C16 1.362(8) . ?
C21 C22 1.378(7) . ?
C21 C26 1.399(7) . ?
C21 P 1.785(5) . ?
C22 C23 1.397(8) . ?
C23 C24 1.389(9) . ?
C24 C25 1.370(9) . ?
C25 C26 1.389(8) . ?
C31 C36 1.387(8) . ?
C31 C32 1.394(8) . ?
C31 P 1.790(5) . ?
C32 C33 1.373(8) . ?
C33 C34 1.377(9) . ?
C34 C35 1.361(9) . ?
C35 C36 1.387(8) . ?
C41 C42 1.386(8) . ?
C41 C46 1.387(7) . ?
C41 P 1.800(5) . ?
C42 C43 1.377(8) . ?
C43 C44 1.364(8) . ?
C44 C45 1.385(9) . ?
C45 C46 1.372(8) . ?
As1 As3 2.4708(8) 2_576 ?
As1 As2 2.4709(7) . ?
As1 I1 2.6951(7) . ?
As1 I4 4.1033(6) . ?
As2 As3 2.4563(8) . ?
As2 I2 2.6608(7) . ?
As2 I4 3.1578(7) . ?
As3 As1 2.4708(8) 2_576 ?
As3 I3 2.6911(6) . ?
As3 I4 3.9981(6) . ?
